data_2002602
loop_
_publ_author_name
'Mueller, C'
'Mueller-Buschbaum, Hk'

_publ_section_title 'Zur Kenntnis von Zn2 Ga V3 O11'
_journal_name_full 'Journal of Alloys Compd.'
_journal_page_first 251
_journal_page_last 253
_journal_paper_doi 10.1016/0925-8388(93)90073-V
_journal_volume 191
_journal_year 1993
_chemical_formula_structural '(Zn2 Ga) (V3 O11)'
_chemical_formula_sum 'Ga O11 V3 Zn2'
_chemical_name_systematic 'Dizinc gallium trivanadate'
_space_group_IT_number 2
_symmetry_cell_setting triclinic
_symmetry_Int_Tables_number 2
_symmetry_space_group_name_Hall '-P 1'
_symmetry_space_group_name_H-M 'P -1'
_cell_angle_alpha 97.80(4)
_cell_angle_beta 101.89(4)
_cell_angle_gamma 101.24(3)
_cell_formula_units_Z 2
_cell_length_a 6.449(2)
_cell_length_b 6.834(2)
_cell_length_c 9.905(6)
_cell_volume 411.9
_refine_ls_R_factor_all 0.06
_cod_database_code 2002602

loop_
_symmetry_equiv_pos_as_xyz
x,y,z
-x,-y,-z

loop_
_atom_site_label
_atom_site_type_symbol
_atom_site_symmetry_multiplicity
_atom_site_Wyckoff_symbol
_atom_site_fract_x
_atom_site_fract_y
_atom_site_fract_z
_atom_site_occupancy
_atom_site_attached_hydrogens
_atom_site_calc_flag
Zn1 Zn2+ 2 i 0.7256(3) 0.9958(3) 0.7238(2) 0.6667 0 d
Ga1 Ga3+ 2 i 0.7256(3) 0.9958(3) 0.7238(2) 0.3333 0 d
Zn2 Zn2+ 2 i 0.8102(3) 0.3252(3) 0.9975(2) 0.6667 0 d
Ga2 Ga3+ 2 i 0.8102(3) 0.3252(3) 0.9975(2) 0.3333 0 d
Zn3 Zn2+ 2 i 0.3282(3) 0.6266(3) 0.6676(2) 0.6667 0 d
Ga3 Ga3+ 2 i 0.3282(3) 0.6266(3) 0.6676(2) 0.3333 0 d
V1 V5+ 2 i 0.1988(4) 0.0732(4) 0.6169(1) 1. 0 d
V2 V5+ 2 i 0.8258(4) 0.5129(4) 0.7074(3) 1. 0 d
V3 V5+ 2 i 0.2517(4) 0.1767(4) 0.9754(3) 1. 0 d
O1 O2- 2 i 0.756(2) 0.299(2) 0.780(1) 1. 0 d
O2 O2- 2 i 0.308(2) 0.314(2) 0.642(1) 1. 0 d
O3 O2- 2 i 0.397(2) 0.941(2) 0.649(1) 1. 0 d
O4 O2- 2 i 0.654(2) 0.683(2) 0.719(1) 1. 0 d
O5 O2- 2 i 0.806(2) 0.431(2) 0.541(1) 1. 0 d
O6 O2- 2 i 0.781(2) 0.024(2) 0.934(1) 1. 0 d
O7 O2- 2 i 0.893(2) 0.375(2) 0.217(1) 1. 0 d
O8 O2- 2 i 0.129(2) 0.375(2) 0.016(1) 1. 0 d
O9 O2- 2 i 0.117(2) 0.005(2) 0.425(1) 1. 0 d
O10 O2- 2 i 0.512(2) 0.284(2) 0.003(1) 1. 0 d
O11 O2- 2 i 0.146(2) 0.075(2) 0.805(1) 1. 0 d

loop_
_atom_type_symbol
_atom_type_oxidation_number
Zn2+ 2.000
Ga3+ 3.000
V5+ 5.000
O2- -2.000
